data_2101817
loop_
_publ_author_name
'Fu, T. Y.'
'Scheffer, J. R.'
'Trotter, J.'

_publ_section_title
;
 Structures and Photochemistry of Inclusion Compounds of
 9,10-Dihydro-9,10-ethenoanthracene-11,12-bis(diphenylmethanol)
;
_journal_issue 2
_journal_name_full 'Acta Crystallographica Section B'
_journal_page_first 300
_journal_page_last 305
_journal_paper_doi 10.1107/S0108768196013614
_journal_volume 53
_journal_year 1997
_chemical_formula_moiety 'C42 H32 O2. C2 H6 O'
_chemical_formula_sum 'C44 H38 O3'
_chemical_formula_weight 614.78
_space_group_IT_number 14
_symmetry_cell_setting monoclinic
_symmetry_space_group_name_Hall '-P 2yn'
_symmetry_space_group_name_H-M 'P 1 21/n 1'
_cell_angle_alpha 90
_cell_angle_beta 98.54(2)
_cell_angle_gamma 90
_cell_formula_units_Z 4
_cell_length_a 13.623(3)
_cell_length_b 15.960(5)
_cell_length_c 15.950(2)
_cell_measurement_reflns_used 24
_cell_measurement_temperature 294
_cell_measurement_theta_max 54.3
_cell_measurement_theta_min 45.0
_cell_volume 3429.4(14)
_computing_cell_refinement 'MSC/AFC (MSC, 1988)'
_computing_data_collection 'MSC/AFC (MSC, 1988)'
_computing_data_reduction 'TEXSAN (MSC, 1995)'
_computing_publication_material 'TEXSAN (MSC, 1995)'
_computing_structure_refinement 'TEXSAN (MSC, 1995)'
_computing_structure_solution
;
SHELXS86 (Sheldrick, 1985)
;
_diffrn_ambient_temperature 294
_diffrn_measurement_device 'Rigaku AFC6S'
_diffrn_measurement_method \w-2\q
_diffrn_radiation_monochromator graphite
_diffrn_radiation_source 'X-ray tube'
_diffrn_radiation_type CuK\a
_diffrn_radiation_wavelength 1.5418
_diffrn_reflns_av_R_equivalents 0.013
_diffrn_reflns_limit_h_max 17
_diffrn_reflns_limit_h_min -3
_diffrn_reflns_limit_k_max 20
_diffrn_reflns_limit_k_min -9
_diffrn_reflns_limit_l_max 19
_diffrn_reflns_limit_l_min -20
_diffrn_reflns_number 7575
_diffrn_reflns_reduction_process 'Lp corrections applied'
_diffrn_reflns_theta_max 78.02
_diffrn_reflns_theta_min 2.77
_diffrn_standards_decay_% 0.5
_diffrn_standards_interval_count 200
_diffrn_standards_number 3
_exptl_absorpt_coefficient_mu 0.57
_exptl_absorpt_correction_T_max 0.999
_exptl_absorpt_correction_T_min 0.905
_exptl_absorpt_correction_type
;
\y scans (North, Phillips & Mathews, 1968)
;
_exptl_crystal_colour colorless
_exptl_crystal_density_diffrn 1.191
_exptl_crystal_density_meas ?
_exptl_crystal_description prism
_exptl_crystal_F_000 1304
_exptl_crystal_size_max 0.40
_exptl_crystal_size_mid 0.20
_exptl_crystal_size_min 0.15
_refine_diff_density_max 0.34
_refine_diff_density_min -0.35
_refine_ls_extinction_coef 0.000003714
_refine_ls_extinction_method 'Zachariasen (1967)'
_refine_ls_goodness_of_fit_obs 3.800
_refine_ls_hydrogen_treatment 'refall (except ethanol H)'
_refine_ls_matrix_type full
_refine_ls_number_constraints 0
_refine_ls_number_parameters 425
_refine_ls_number_reflns 4799
_refine_ls_number_restraints 0
_refine_ls_R_factor_obs 0.0560
_refine_ls_shift/esd_max 0.04
_refine_ls_shift/esd_mean 0.0000
_refine_ls_structure_factor_coef F
_refine_ls_weighting_details 'w = 1/[\s^2^(Fo) + 0.00000|Fo|^2^]'
_refine_ls_weighting_scheme calc
_refine_ls_wR_factor_obs 0.0600
_reflns_number_observed 4799
_reflns_number_total 7261
_reflns_observed_criterion >3.00\s(I)
_cod_data_source_file fg0007.cif
_cod_data_source_block 2_EtOH
_cod_depositor_comments
;
The following automatic conversions were performed:

'_refine_ls_weighting_scheme' value 'w = 1/[\s^2^(Fo) +
0.00000|Fo|^2^]' was changed to 'calc'. New tag
'_refine_ls_weighting_details' was created. The value of the new tag
was set to 'w = 1/[\s^2^(Fo) + 0.00000|Fo|^2^]'.

Automatic conversion script
Id: cif_fix_values 3143 2015-03-26 13:38:13Z robertas 
;
_cod_original_cell_volume 3429.0(10)
_cod_original_sg_symbol_H-M 'P 21/n'
_cod_original_formula_sum 'C44 H38 O3 '
_cod_database_code 2101817
_cod_database_fobs_code 2101817

loop_
_symmetry_equiv_pos_as_xyz
'   +x,   +y,   +z'
1/2-x,1/2+y,1/2-z
'   -x,   -y,   -z'
1/2+x,1/2-y,1/2+z

loop_
_atom_site_aniso_label
_atom_site_aniso_U_11
_atom_site_aniso_U_22
_atom_site_aniso_U_33
_atom_site_aniso_U_12
_atom_site_aniso_U_13
_atom_site_aniso_U_23
O(1) 0.0650(10) 0.0388(9) 0.0530(10) -0.0089(8) 0.0154(9) -0.0044(8)
O(2) 0.0710(10) 0.0454(10) 0.0430(10) 0.0078(9) 0.0109(9) 0.0054(8)
O(3) 0.120(2) 0.0650(10) 0.0530(10) -0.0290(10) 0.0030(10) 0.0020(10)
C(1) 0.060(2) 0.050(2) 0.057(2) -0.0080(10) 0.0070(10) 0.0100(10)
C(2) 0.061(2) 0.057(2) 0.075(2) -0.019(2) -0.007(2) 0.014(2)
C(3) 0.078(2) 0.050(2) 0.062(2) -0.014(2) -0.013(2) -0.0010(10)
C(4) 0.069(2) 0.0390(10) 0.051(2) -0.0010(10) -0.0060(10) -0.0030(10)
C(5) 0.060(2) 0.054(2) 0.057(2) 0.0060(10) -0.0020(10) -0.0020(10)
C(6) 0.072(2) 0.072(2) 0.067(2) 0.011(2) -0.016(2) 0.004(2)
C(7) 0.094(3) 0.071(2) 0.051(2) 0.007(2) -0.014(2) 0.004(2)
C(8) 0.077(2) 0.055(2) 0.0410(10) -0.003(2) 0.0010(10) 0.0010(10)
C(9) 0.051(2) 0.0410(10) 0.0390(10) -0.0040(10) 0.0110(10) 0.0000(10)
C(10) 0.0490(10) 0.0370(10) 0.0380(10) 0.0010(10) 0.0050(10) -0.0024(10)
C(11) 0.0430(10) 0.0360(10) 0.0350(10) -0.0020(10) 0.0026(10) -0.0022(9)
C(12) 0.0390(10) 0.0360(10) 0.0360(10) -0.0024(10) 0.0029(10) -0.0024(9)
C(13) 0.051(2) 0.0380(10) 0.0400(10) -0.0040(10) 0.0030(10) 0.0062(10)
C(14) 0.052(2) 0.0320(10) 0.0440(10) -0.0020(10) -0.0020(10) 0.0027(10)
C(15) 0.052(2) 0.0390(10) 0.0440(10) -0.0010(10) -0.0010(10) 0.0010(10)
C(16) 0.054(2) 0.0380(10) 0.0420(10) -0.0050(10) 0.0030(10) 0.0010(10)
C(17) 0.0490(10) 0.0370(10) 0.0390(10) -0.0030(10) 0.0080(10) -0.0030(10)
C(18) 0.0450(10) 0.0410(10) 0.0370(10) -0.0030(10) 0.0060(10) -0.0003(10)
C(19) 0.061(2) 0.0390(10) 0.0410(10) 0.0040(10) 0.0000(10) -0.0070(10)
C(20) 0.072(2) 0.069(2) 0.0420(10) 0.013(2) 0.0070(10) -0.0040(10)
C(21) 0.119(3) 0.079(2) 0.042(2) 0.029(2) 0.008(2) -0.003(2)
C(22) 0.135(4) 0.083(3) 0.051(2) 0.021(3) -0.024(3) -0.013(2)
C(23) 0.088(3) 0.083(2) 0.081(3) 0.002(2) -0.032(2) -0.015(2)
C(24) 0.065(2) 0.061(2) 0.067(2) -0.001(2) -0.008(2) -0.011(2)
C(25) 0.052(2) 0.0460(10) 0.0350(10) 0.0050(10) 0.0080(10) 0.0020(10)
C(26) 0.060(2) 0.059(2) 0.053(2) 0.0110(10) 0.0040(10) -0.0090(10)
C(27) 0.064(2) 0.077(2) 0.067(2) 0.023(2) 0.011(2) -0.003(2)
C(28) 0.051(2) 0.095(3) 0.068(2) 0.017(2) 0.010(2) 0.017(2)
C(29) 0.055(2) 0.080(2) 0.069(2) -0.007(2) -0.004(2) 0.002(2)
C(30) 0.057(2) 0.057(2) 0.053(2) 0.0000(10) 0.0000(10) -0.0020(10)
C(31) 0.054(2) 0.063(2) 0.0390(10) -0.0180(10) 0.0060(10) -0.0030(10)
C(32) 0.051(2) 0.068(2) 0.085(2) -0.013(2) -0.002(2) 0.001(2)
C(33) 0.059(2) 0.108(3) 0.106(3) -0.018(2) -0.012(2) 0.002(3)
C(34) 0.081(3) 0.181(5) 0.103(3) -0.075(3) -0.009(2) 0.019(3)
C(35) 0.110(4) 0.177(5) 0.103(3) -0.092(4) -0.025(3) 0.049(3)
C(36) 0.096(3) 0.113(3) 0.078(2) -0.059(2) -0.015(2) 0.033(2)
C(37) 0.054(2) 0.0470(10) 0.0360(10) -0.0060(10) 0.0050(10) 0.0010(10)
C(38) 0.065(2) 0.090(2) 0.048(2) 0.008(2) 0.0070(10) -0.019(2)
C(39) 0.092(3) 0.104(3) 0.066(2) 0.008(2) 0.016(2) -0.030(2)
C(40) 0.111(3) 0.084(2) 0.056(2) -0.020(2) 0.015(2) -0.027(2)
C(41) 0.080(2) 0.094(3) 0.051(2) -0.029(2) 0.003(2) -0.012(2)
C(42) 0.058(2) 0.074(2) 0.047(2) -0.015(2) 0.0070(10) -0.0060(10)
C(43) 0.540(10) 0.133(5) 0.064(3) -0.109(7) 0.092(6) -0.024(3)
C(44) 0.334(10) 0.236(8) 0.136(5) -0.101(7) 0.113(6) -0.064(5)

loop_
_atom_site_label
_atom_site_fract_x
_atom_site_fract_y
_atom_site_fract_z
_atom_site_U_iso_or_equiv
_atom_site_thermal_displace_type
_atom_site_calc_flag
_atom_site_occupancy
O(1) 0.03710(10) 0.08410(10) 0.86310(10) 0.0516(5) Uani d 1.000
O(2) 0.06060(10) 0.14530(10) 1.01370(10) 0.0530(5) Uani d 1.000
O(3) -0.0533(2) -0.0708(2) 0.82930(10) 0.0804(8) Uani d 1.000
C(1) 0.2500(2) 0.4041(2) 0.8596(2) 0.0560(9) Uani d 1.000
C(2) 0.2874(3) 0.4645(2) 0.9177(2) 0.0661(10) Uani d 1.000
C(3) 0.2325(3) 0.4923(2) 0.9778(2) 0.0654(10) Uani d 1.000
C(4) 0.1392(2) 0.4597(2) 0.9818(2) 0.0545(8) Uani d 1.000
C(5) -0.1394(2) 0.4145(2) 0.8015(2) 0.0580(9) Uani d 1.000
C(6) -0.1752(3) 0.4256(2) 0.7149(2) 0.0730(10) Uani d 1.000
C(7) -0.1200(3) 0.3982(2) 0.6550(2) 0.0740(10) Uani d 1.000
C(8) -0.0284(2) 0.3602(2) 0.6781(2) 0.0585(9) Uani d 1.000
C(9) 0.1022(2) 0.3079(2) 0.8028(2) 0.0433(7) Uani d 1.000
C(10) 0.0014(2) 0.35720(10) 0.91420(10) 0.0416(7) Uani d 1.000
C(11) 0.0711(2) 0.23520(10) 0.85690(10) 0.0382(6) Uani d 1.000
C(12) 0.0230(2) 0.26140(10) 0.91950(10) 0.0374(6) Uani d 1.000
C(13) 0.1566(2) 0.37210(10) 0.86160(10) 0.0435(7) Uani d 1.000
C(14) 0.1018(2) 0.39950(10) 0.9231(2) 0.0436(7) Uani d 1.000
C(15) -0.0492(2) 0.37600(10) 0.8248(2) 0.0457(7) Uani d 1.000
C(16) 0.0060(2) 0.34900(10) 0.76310(10) 0.0448(7) Uani d 1.000
C(17) 0.0924(2) 0.14690(10) 0.82620(10) 0.0417(6) Uani d 1.000
C(18) -0.0088(2) 0.21270(10) 0.99360(10) 0.0412(6) Uani d 1.000
C(19) 0.0513(2) 0.14500(10) 0.73130(10) 0.0476(7) Uani d 1.000
C(20) 0.1106(3) 0.1547(2) 0.6684(2) 0.0613(9) Uani d 1.000
C(21) 0.0686(4) 0.1579(2) 0.5833(2) 0.0800(10) Uani d 1.000
C(22) -0.0309(4) 0.1511(3) 0.5603(2) 0.0940(10) Uani d 1.000
C(23) -0.0911(3) 0.1427(2) 0.6212(3) 0.0890(10) Uani d 1.000
C(24) -0.0504(2) 0.1394(2) 0.7072(2) 0.0659(10) Uani d 1.000
C(25) 0.2023(2) 0.1234(2) 0.84640(10) 0.0442(7) Uani d 1.000
C(26) 0.2341(2) 0.0485(2) 0.8153(2) 0.0577(9) Uani d 1.000
C(27) 0.3300(2) 0.0213(2) 0.8363(2) 0.0690(10) Uani d 1.000
C(28) 0.3970(2) 0.0688(2) 0.8900(2) 0.0710(10) Uani d 1.000
C(29) 0.3681(2) 0.1435(2) 0.9205(2) 0.0690(10) Uani d 1.000
C(30) 0.2703(2) 0.1708(2) 0.8991(2) 0.0563(9) Uani d 1.000
C(31) -0.1139(2) 0.1782(2) 0.9708(2) 0.0523(8) Uani d 1.000
C(32) -0.1851(2) 0.2188(2) 0.9162(2) 0.0690(10) Uani d 1.000
C(33) -0.2813(3) 0.1894(3) 0.8990(3) 0.0940(10) Uani d 1.000
C(34) -0.3056(3) 0.1161(4) 0.9339(3) 0.124(2) Uani d 1.000
C(35) -0.2348(4) 0.0715(4) 0.9853(3) 0.134(2) Uani d 1.000
C(36) -0.1392(3) 0.1026(3) 1.0044(2) 0.0980(10) Uani d 1.000
C(37) 0.0015(2) 0.2700(2) 1.07190(10) 0.0456(7) Uani d 1.000
C(38) -0.0793(3) 0.3025(2) 1.1039(2) 0.0680(10) Uani d 1.000
C(39) -0.0670(3) 0.3570(2) 1.1723(2) 0.0870(10) Uani d 1.000
C(40) 0.0269(3) 0.3805(2) 1.2080(2) 0.0840(10) Uani d 1.000
C(41) 0.1074(3) 0.3491(2) 1.1778(2) 0.0750(10) Uani d 1.000
C(42) 0.0946(2) 0.2937(2) 1.1089(2) 0.0598(9) Uani d 1.000
C(43) -0.0409(8) -0.1096(4) 0.7570(3) 0.241(4) Uani d 1.000
C(44) -0.0365(6) -0.1039(5) 0.6874(4) 0.227(4) Uani d 1.000
H(1) 0.048(2) 0.092(2) 0.924(2) 0.090(10) Uiso d 1.000
H(2) 0.061(3) 0.123(2) 1.064(2) 0.120(10) Uiso d 1.000
H(3) -0.024(3) -0.024(3) 0.825(3) 0.16(2) Uiso d 1.000
H(4) 0.285(2) 0.382(2) 0.822(2) 0.052(8) Uiso d 1.000
H(5) 0.352(2) 0.485(2) 0.916(2) 0.080(10) Uiso d 1.000
H(6) 0.258(2) 0.532(2) 1.020(2) 0.072(9) Uiso d 1.000
H(7) 0.096(2) 0.479(2) 1.023(2) 0.064(9) Uiso d 1.000
H(8) -0.178(2) 0.431(2) 0.846(2) 0.059(8) Uiso d 1.000
H(9) -0.245(2) 0.451(2) 0.695(2) 0.110(10) Uiso d 1.000
H(10) -0.145(2) 0.403(2) 0.602(2) 0.100(10) Uiso d 1.000
H(11) 0.011(2) 0.340(2) 0.640(2) 0.070(9) Uiso d 1.000
H(12) 0.139(2) 0.290(2) 0.761(2) 0.058(8) Uiso d 1.000
H(13) -0.036(2) 0.376(2) 0.959(2) 0.059(8) Uiso d 1.000
H(14) 0.178(2) 0.162(2) 0.685(2) 0.059(9) Uiso d 1.000
H(15) 0.113(2) 0.168(2) 0.544(2) 0.080(10) Uiso d 1.000
H(16) -0.061(3) 0.159(2) 0.504(2) 0.110(10) Uiso d 1.000
H(17) -0.159(3) 0.142(3) 0.598(3) 0.13(2) Uiso d 1.000
H(18) -0.099(2) 0.136(2) 0.752(2) 0.080(10) Uiso d 1.000
H(19) 0.188(2) 0.013(2) 0.781(2) 0.070(9) Uiso d 1.000
H(20) 0.350(2) -0.034(2) 0.816(2) 0.100(10) Uiso d 1.000
H(21) 0.467(2) 0.052(2) 0.906(2) 0.078(10) Uiso d 1.000
H(22) 0.415(2) 0.178(2) 0.955(2) 0.071(9) Uiso d 1.000
H(23) 0.251(2) 0.223(2) 0.923(2) 0.062(8) Uiso d 1.000
H(24) -0.168(2) 0.268(2) 0.884(2) 0.090(10) Uiso d 1.000
H(25) -0.328(3) 0.224(2) 0.862(2) 0.120(10) Uiso d 1.000
H(26) -0.381(3) 0.094(2) 0.929(2) 0.130(10) Uiso d 1.000
H(27) -0.252(3) 0.012(3) 1.018(3) 0.19(2) Uiso d 1.000
H(28) -0.081(4) 0.073(3) 1.058(3) 0.22(2) Uiso d 1.000
H(29) -0.147(2) 0.284(2) 1.074(2) 0.090(10) Uiso d 1.000
H(30) -0.125(3) 0.381(2) 1.205(3) 0.14(2) Uiso d 1.000
H(31) 0.035(3) 0.420(2) 1.255(2) 0.110(10) Uiso d 1.000
H(32) 0.179(2) 0.356(2) 1.203(2) 0.077(10) Uiso d 1.000
H(33) 0.151(2) 0.2670(10) 1.0920(10) 0.041(7) Uiso d 1.000
H(34) 0.0294 -0.1308 0.7725 0.259 Uiso c 1.000
H(35) -0.0815 -0.1568 0.7559 0.259 Uiso c 1.000
H(36) -0.1007 -0.0809 0.6606 0.230 Uiso c 1.000
H(37) 0.0121 -0.0618 0.6765 0.230 Uiso c 1.000
H(38) -0.0246 -0.1531 0.6595 0.230 Uiso c 1.000

loop_
_atom_type_symbol
_atom_type_scat_dispersion_real
_atom_type_scat_dispersion_imag
_atom_type_scat_source
C 0.018 0.009
;International Tables for Crystallography
(1992, Vol. C, Tables 4.2.6.8 and 6.1.1.1)
;
H 0.000 0.000
;International Tables for Crystallography
(1992, Vol. C, Table 6.1.1.2)
;
O 0.049 0.032
;International Tables for Crystallography
(1992, Vol. C, Tables 4.2.6.8 and 6.1.1.1)
;

loop_
_geom_angle_atom_site_label_1
_geom_angle_atom_site_label_2
_geom_angle_atom_site_label_3
_geom_angle
_geom_angle_publ_flag
C(17) O(1) H(1) 108.0(10) no
C(18) O(2) H(2) 114(2) no
C(43) O(3) H(3) 102(3) no
C(2) C(1) C(13) 119.6(3) no
C(2) C(1) H(4) 123.0(10) no
C(13) C(1) H(4) 117.0(10) no
C(1) C(2) C(3) 120.5(3) no
C(1) C(2) H(5) 118.0(10) no
C(3) C(2) H(5) 121.0(10) no
C(2) C(3) C(4) 120.6(3) no
C(2) C(3) H(6) 121.0(10) no
C(4) C(3) H(6) 117.0(10) no
C(3) C(4) C(14) 118.6(3) no
C(3) C(4) H(7) 123.0(10) no
C(14) C(4) H(7) 117.0(10) no
C(6) C(5) C(15) 119.1(3) no
C(6) C(5) H(8) 122.0(10) no
C(15) C(5) H(8) 118.0(10) no
C(5) C(6) C(7) 119.8(3) no
C(5) C(6) H(9) 120.0(10) no
C(7) C(6) H(9) 119.0(10) no
C(6) C(7) C(8) 121.3(3) no
C(6) C(7) H(10) 118(2) no
C(8) C(7) H(10) 120(2) no
C(7) C(8) C(16) 118.6(3) no
C(7) C(8) H(11) 124.0(10) no
C(16) C(8) H(11) 116.0(10) no
C(11) C(9) C(13) 108.2(2) no
C(11) C(9) C(16) 105.5(2) no
C(11) C(9) H(12) 112.0(10) no
C(13) C(9) C(16) 106.3(2) no
C(13) C(9) H(12) 112.0(10) no
C(16) C(9) H(12) 111.0(10) no
C(12) C(10) C(14) 105.8(2) no
C(12) C(10) C(15) 107.5(2) no
C(12) C(10) H(13) 112.0(10) no
C(14) C(10) C(15) 106.1(2) no
C(14) C(10) H(13) 110.0(10) no
C(15) C(10) H(13) 114.0(10) no
C(9) C(11) C(12) 112.8(2) no
C(9) C(11) C(17) 115.6(2) no
C(12) C(11) C(17) 131.4(2) no
C(10) C(12) C(11) 112.1(2) no
C(10) C(12) C(18) 117.8(2) no
C(11) C(12) C(18) 130.0(2) no
C(1) C(13) C(9) 127.5(2) no
C(1) C(13) C(14) 119.7(2) no
C(9) C(13) C(14) 112.8(2) no
C(4) C(14) C(10) 127.6(2) no
C(4) C(14) C(13) 120.9(2) no
C(10) C(14) C(13) 111.5(2) no
C(5) C(15) C(10) 127.2(2) no
C(5) C(15) C(16) 120.2(2) no
C(10) C(15) C(16) 112.6(2) no
C(8) C(16) C(9) 127.8(2) no
C(8) C(16) C(15) 120.9(3) no
C(9) C(16) C(15) 111.3(2) no
O(1) C(17) C(11) 112.0(2) no
O(1) C(17) C(19) 104.8(2) no
O(1) C(17) C(25) 107.5(2) no
C(11) C(17) C(19) 105.9(2) no
C(11) C(17) C(25) 112.5(2) no
C(19) C(17) C(25) 113.9(2) no
O(2) C(18) C(12) 107.5(2) no
O(2) C(18) C(31) 110.2(2) no
O(2) C(18) C(37) 106.6(2) no
C(12) C(18) C(31) 111.2(2) no
C(12) C(18) C(37) 108.9(2) no
C(31) C(18) C(37) 112.2(2) no
C(17) C(19) C(20) 123.0(2) no
C(17) C(19) C(24) 118.6(2) no
C(20) C(19) C(24) 118.2(3) no
C(19) C(20) C(21) 120.6(3) no
C(19) C(20) H(14) 117.0(10) no
C(21) C(20) H(14) 121.0(10) no
C(20) C(21) C(22) 120.7(4) no
C(20) C(21) H(15) 116.0(10) no
C(22) C(21) H(15) 122.0(10) no
C(21) C(22) C(23) 119.8(4) no
C(21) C(22) H(16) 121(2) no
C(23) C(22) H(16) 118(2) no
C(22) C(23) C(24) 120.5(4) no
C(22) C(23) H(17) 111(2) no
C(24) C(23) H(17) 127(2) no
C(19) C(24) C(23) 120.2(4) no
C(19) C(24) H(18) 121.0(10) no
C(23) C(24) H(18) 118.0(10) no
C(17) C(25) C(26) 118.9(2) no
C(17) C(25) C(30) 122.8(2) no
C(26) C(25) C(30) 118.2(3) no
C(25) C(26) C(27) 121.6(3) no
C(25) C(26) H(19) 120.0(10) no
C(27) C(26) H(19) 118.0(10) no
C(26) C(27) C(28) 119.7(3) no
C(26) C(27) H(20) 119.0(10) no
C(28) C(27) H(20) 120.0(10) no
C(27) C(28) C(29) 120.0(3) no
C(27) C(28) H(21) 122.0(10) no
C(29) C(28) H(21) 117.0(10) no
C(28) C(29) C(30) 120.0(3) no
C(28) C(29) H(22) 120.0(10) no
C(30) C(29) H(22) 119.0(10) no
C(25) C(30) C(29) 120.5(3) no
C(25) C(30) H(23) 121.0(10) no
C(29) C(30) H(23) 118.0(10) no
C(18) C(31) C(32) 122.2(2) no
C(18) C(31) C(36) 120.1(3) no
C(32) C(31) C(36) 117.7(3) no
C(31) C(32) C(33) 121.9(3) no
C(31) C(32) H(24) 120.0(10) no
C(33) C(32) H(24) 117.0(10) no
C(32) C(33) C(34) 119.6(4) no
C(32) C(33) H(25) 116(2) no
C(34) C(33) H(25) 123(2) no
C(33) C(34) C(35) 120.0(4) no
C(33) C(34) H(26) 122(2) no
C(35) C(34) H(26) 116(2) no
C(34) C(35) C(36) 120.1(4) no
C(34) C(35) H(27) 122(2) no
C(36) C(35) H(27) 116(2) no
C(31) C(36) C(35) 120.5(4) no
C(31) C(36) H(28) 116(2) no
C(35) C(36) H(28) 122(2) no
C(18) C(37) C(38) 122.8(2) no
C(18) C(37) C(42) 118.8(2) no
C(38) C(37) C(42) 118.3(3) no
C(37) C(38) C(39) 121.1(3) no
C(37) C(38) H(29) 115.0(10) no
C(39) C(38) H(29) 123.0(10) no
C(38) C(39) C(40) 119.6(3) no
C(38) C(39) H(30) 126(2) no
C(40) C(39) H(30) 113(2) no
C(39) C(40) C(41) 120.3(3) no
C(39) C(40) H(31) 119(2) no
C(41) C(40) H(31) 120(2) no
C(40) C(41) C(42) 119.9(3) no
C(40) C(41) H(32) 126.0(10) no
C(42) C(41) H(32) 113.0(10) no
C(37) C(42) C(41) 120.8(3) no
C(37) C(42) H(33) 119.0(10) no
C(41) C(42) H(33) 119.0(10) no
O(3) C(43) C(44) 147.5(8) no
O(3) C(43) H(34) 100.3 no
O(3) C(43) H(35) 103.9 no
C(44) C(43) H(34) 94.7 no
C(44) C(43) H(35) 99.5 no
H(34) C(43) H(35) 105.8 no
C(43) C(44) H(36) 106.5 no
C(43) C(44) H(37) 111.6 no
C(43) C(44) H(38) 116.3 no
H(36) C(44) H(37) 104.5 no
H(36) C(44) H(38) 108.2 no
H(37) C(44) H(38) 109.0 no

loop_
_geom_bond_atom_site_label_1
_geom_bond_atom_site_label_2
_geom_bond_distance
_geom_bond_publ_flag
O(1) C(17) 1.432(3) no
O(1) H(1) 0.97(3) no
O(2) C(18) 1.438(3) no
O(2) H(2) 0.88(4) no
O(3) C(43) 1.340(6) no
O(3) H(3) 0.86(5) no
C(1) C(2) 1.383(4) no
C(1) C(13) 1.375(4) no
C(1) H(4) 0.90(2) no
C(2) C(3) 1.374(4) no
C(2) H(5) 0.94(3) no
C(3) C(4) 1.384(4) no
C(3) H(6) 0.95(3) no
C(4) C(14) 1.384(3) no
C(4) H(7) 0.99(3) no
C(5) C(6) 1.407(4) no
C(5) C(15) 1.374(4) no
C(5) H(8) 0.99(3) no
C(6) C(7) 1.372(5) no
C(6) H(9) 1.04(3) no
C(7) C(8) 1.386(4) no
C(7) H(10) 0.87(3) no
C(8) C(16) 1.380(3) no
C(8) H(11) 0.92(3) no
C(9) C(11) 1.542(3) no
C(9) C(13) 1.508(3) no
C(9) C(16) 1.516(3) no
C(9) H(12) 0.94(2) no
C(10) C(12) 1.557(3) no
C(10) C(14) 1.514(3) no
C(10) C(15) 1.519(3) no
C(10) H(13) 0.98(2) no
C(11) C(12) 1.339(3) no
C(11) C(17) 1.535(3) no
C(12) C(18) 1.530(3) no
C(13) C(14) 1.389(3) no
C(15) C(16) 1.392(3) no
C(17) C(19) 1.535(3) no
C(17) C(25) 1.530(3) no
C(18) C(31) 1.526(3) no
C(18) C(37) 1.538(3) no
C(19) C(20) 1.386(4) no
C(19) C(24) 1.385(4) no
C(20) C(21) 1.395(4) no
C(20) H(14) 0.92(3) no
C(21) C(22) 1.354(6) no
C(21) H(15) 0.95(3) no
C(22) C(23) 1.368(6) no
C(22) H(16) 0.94(4) no
C(23) C(24) 1.401(5) no
C(23) H(17) 0.95(4) no
C(24) H(18) 1.04(3) no
C(25) C(26) 1.388(3) no
C(25) C(30) 1.380(4) no
C(26) C(27) 1.370(4) no
C(26) H(19) 0.95(3) no
C(27) C(28) 1.381(4) no
C(27) H(20) 1.00(3) no
C(28) C(29) 1.368(5) no
C(28) H(21) 0.98(3) no
C(29) C(30) 1.395(4) no
C(29) H(22) 0.96(3) no
C(30) H(23) 0.97(3) no
C(31) C(32) 1.367(4) no
C(31) C(36) 1.385(4) no
C(32) C(33) 1.380(4) no
C(32) H(24) 0.99(3) no
C(33) C(34) 1.357(6) no
C(33) H(25) 0.98(4) no
C(34) C(35) 1.370(7) no
C(34) H(26) 1.08(4) no
C(35) C(36) 1.385(5) no
C(35) H(27) 1.12(5) no
C(36) H(28) 1.18(5) no
C(37) C(38) 1.381(4) no
C(37) C(42) 1.370(4) no
C(38) C(39) 1.387(4) no
C(38) H(29) 1.01(3) no
C(39) C(40) 1.372(5) no
C(39) H(30) 1.08(4) no
C(40) C(41) 1.357(5) no
C(40) H(31) 0.97(4) no
C(41) C(42) 1.401(4) no
C(41) H(32) 1.00(3) no
C(42) H(33) 0.94(2) no
C(43) C(44) 1.125(7) no
C(43) H(34) 1.01 no
C(43) H(35) 0.93 no
C(44) H(36) 0.99 no
C(44) H(37) 0.98 no
C(44) H(38) 0.93 no

loop_
_geom_contact_atom_site_label_1
_geom_contact_atom_site_label_2
_geom_contact_distance
_geom_contact_site_symmetry_2
_geom_contact_publ_flag
O(1) H(3) 1.97(5) . no
O(1) O(3) 2.779(3) . no
O(1) H(28) 2.83(6) 3_557 no
O(2) O(3) 2.787(3) 3_557 no
O(3) H(2) 1.91(4) 3_557 no
O(3) H(28) 2.36(5) 3_557 no
O(3) H(9) 2.74(3) 2_446 no
O(3) C(36) 3.479(4) 3_557 no
O(3) C(37) 3.572(3) 3_557 no
C(1) H(19) 3.05(3) 2_556 no
C(2) H(16) 3.04(4) 4 no
C(8) H(20) 2.95(3) 2_556 no
C(21) H(5) 2.97(3) 2_546 no
C(26) H(27) 2.81(5) 3_557 no
C(26) H(30) 3.00(4) 4_554 no
C(27) H(30) 2.75(4) 4_554 no
C(27) H(27) 2.75(5) 3_557 no
C(28) H(27) 2.94(5) 3_557 no
C(28) H(30) 3.02(4) 4_554 no
C(28) H(26) 3.02(4) 1_655 no
C(29) H(10) 3.01(3) 4 no
C(43) H(2) 2.91(4) 3_557 no
H(1) H(3) 2.53(5) . no
H(1) H(28) 2.68(6) 3_557 no
H(2) H(3) 2.48(6) 3_557 no
H(3) H(28) 2.31(7) 3_557 no
H(5) H(37) 2.6415 2_556 no
H(6) H(8) 2.60(4) 3_567 no
H(7) H(13) 2.49(4) 3_567 no
H(7) H(8) 2.64(4) 3_567 no
H(7) H(7) 2.69(5) 3_567 no
H(21) H(26) 2.16(4) 1_655 no
O(1) O(2) 2.569(2) . no
O(1) O(3) 2.779(3) . no

loop_
_geom_torsion_atom_site_label_1
_geom_torsion_atom_site_label_2
_geom_torsion_atom_site_label_3
_geom_torsion_atom_site_label_4
_geom_torsion
_geom_torsion_publ_flag
O(1) C(17) C(11) C(9) -162.9(2) no
O(1) C(17) C(11) C(12) 11.3(4) no
O(1) C(17) C(19) C(20) -141.6(2) no
O(1) C(17) C(19) C(24) 43.1(3) no
O(1) C(17) C(25) C(26) 62.2(3) no
O(1) C(17) C(25) C(30) -113.3(3) no
O(2) C(18) C(12) C(10) -148.6(2) no
O(2) C(18) C(12) C(11) 29.0(3) no
O(2) C(18) C(31) C(32) -151.0(3) no
O(2) C(18) C(31) C(36) 27.8(4) no
O(2) C(18) C(37) C(38) -135.8(3) no
O(2) C(18) C(37) C(42) 47.9(3) no
C(1) C(2) C(3) C(4) 0.7(5) no
C(1) C(13) C(9) C(11) 125.2(3) no
C(1) C(13) C(9) C(16) -122.0(3) no
C(1) C(13) C(14) C(4) 0.9(4) no
C(1) C(13) C(14) C(10) 179.7(2) no
C(2) C(1) C(13) C(9) 178.4(3) no
C(2) C(1) C(13) C(14) -1.2(4) no
C(2) C(3) C(4) C(14) -1.1(4) no
C(3) C(2) C(1) C(13) 0.4(4) no
C(3) C(4) C(14) C(10) -178.3(2) no
C(3) C(4) C(14) C(13) 0.3(4) no
C(4) C(14) C(10) C(12) -124.4(3) no
C(4) C(14) C(10) C(15) 121.6(3) no
C(4) C(14) C(13) C(9) -178.8(2) no
C(5) C(6) C(7) C(8) -0.6(5) no
C(5) C(15) C(10) C(12) 124.1(3) no
C(5) C(15) C(10) C(14) -123.1(3) no
C(5) C(15) C(16) C(8) 0.0(4) no
C(5) C(15) C(16) C(9) -179.5(2) no
C(6) C(5) C(15) C(10) -179.1(3) no
C(6) C(5) C(15) C(16) 0.4(4) no
C(6) C(7) C(8) C(16) 1.0(5) no
C(7) C(6) C(5) C(15) -0.1(5) no
C(7) C(8) C(16) C(9) 178.8(3) no
C(7) C(8) C(16) C(15) -0.7(4) no
C(8) C(16) C(9) C(11) -122.0(3) no
C(8) C(16) C(9) C(13) 123.3(3) no
C(8) C(16) C(15) C(10) 179.6(2) no
C(9) C(11) C(12) C(10) 6.3(3) no
C(9) C(11) C(12) C(18) -171.4(2) no
C(9) C(11) C(17) C(19) -49.3(3) no
C(9) C(11) C(17) C(25) 75.8(2) no
C(9) C(13) C(14) C(10) 0.0(3) no
C(9) C(16) C(15) C(10) 0.0(3) no
C(10) C(12) C(11) C(17) -168.0(2) no
C(10) C(12) C(18) C(31) 90.6(2) no
C(10) C(12) C(18) C(37) -33.5(3) no
C(11) C(9) C(13) C(14) -55.2(3) no
C(11) C(9) C(16) C(15) 57.6(2) no
C(11) C(12) C(10) C(14) -61.3(2) no
C(11) C(12) C(10) C(15) 51.8(3) no
C(11) C(12) C(18) C(31) -91.8(3) no
C(11) C(12) C(18) C(37) 144.1(3) no
C(11) C(17) C(19) C(20) 99.8(3) no
C(11) C(17) C(19) C(24) -75.5(3) no
C(11) C(17) C(25) C(26) -174.0(2) no
C(11) C(17) C(25) C(30) 10.6(3) no
C(12) C(10) C(14) C(13) 56.9(2) no
C(12) C(10) C(15) C(16) -55.4(3) no
C(12) C(11) C(9) C(13) 51.3(3) no
C(12) C(11) C(9) C(16) -62.1(3) no
C(12) C(11) C(17) C(19) 124.9(3) no
C(12) C(11) C(17) C(25) -110.0(3) no
C(12) C(18) C(31) C(32) -31.8(4) no
C(12) C(18) C(31) C(36) 146.9(3) no
C(12) C(18) C(37) C(38) 108.5(3) no
C(12) C(18) C(37) C(42) -67.8(3) no
C(13) C(9) C(11) C(17) -133.4(2) no
C(13) C(9) C(16) C(15) -57.2(3) no
C(13) C(14) C(10) C(15) -57.1(3) no
C(14) C(10) C(12) C(18) 116.7(2) no
C(14) C(10) C(15) C(16) 57.4(3) no
C(14) C(13) C(9) C(16) 57.7(3) no
C(15) C(10) C(12) C(18) -130.2(2) no
C(16) C(9) C(11) C(17) 113.2(2) no
C(17) C(11) C(12) C(18) 14.3(4) no
C(17) C(19) C(20) C(21) -175.9(3) no
C(17) C(19) C(24) C(23) 176.1(3) no
C(17) C(25) C(26) C(27) -175.2(3) no
C(17) C(25) C(30) C(29) 175.2(2) no
C(18) C(31) C(32) C(33) -176.7(3) no
C(18) C(31) C(36) C(35) 178.9(4) no
C(18) C(37) C(38) C(39) -177.0(3) no
C(18) C(37) C(42) C(41) 176.9(3) no
C(19) C(17) C(25) C(26) -53.4(3) no
C(19) C(17) C(25) C(30) 131.1(3) no
C(19) C(20) C(21) C(22) -0.4(5) no
C(19) C(24) C(23) C(22) 0.3(5) no
C(20) C(19) C(17) C(25) -24.4(3) no
C(20) C(19) C(24) C(23) 0.6(4) no
C(20) C(21) C(22) C(23) 1.3(6) no
C(21) C(20) C(19) C(24) -0.6(4) no
C(21) C(22) C(23) C(24) -1.2(6) no
C(24) C(19) C(17) C(25) 160.3(2) no
C(25) C(26) C(27) C(28) 0.4(5) no
C(25) C(30) C(29) C(28) -0.7(5) no
C(26) C(25) C(30) C(29) -0.3(4) no
C(26) C(27) C(28) C(29) -1.4(5) no
C(27) C(26) C(25) C(30) 0.4(4) no
C(27) C(28) C(29) C(30) 1.6(5) no
C(31) C(18) C(37) C(38) -15.1(4) no
C(31) C(18) C(37) C(42) 168.7(2) no
C(31) C(32) C(33) C(34) -3.2(6) no
C(31) C(36) C(35) C(34) -1.2(8) no
C(32) C(31) C(18) C(37) 90.4(3) no
C(32) C(31) C(36) C(35) -2.3(6) no
C(32) C(33) C(34) C(35) -0.5(8) no
C(33) C(32) C(31) C(36) 4.5(5) no
C(33) C(34) C(35) C(36) 2.6(9) no
C(36) C(31) C(18) C(37) -90.9(3) no
C(37) C(38) C(39) C(40) 1.3(6) no
C(37) C(42) C(41) C(40) -0.7(5) no
C(38) C(37) C(42) C(41) 0.4(4) no
C(38) C(39) C(40) C(41) -1.6(6) no
C(39) C(38) C(37) C(42) -0.8(5) no
C(39) C(40) C(41) C(42) 1.3(6) no
